data_7030724
loop_
_publ_author_name
'Welch, Gregory C.'
'Prieto, Roberto'
'Dureen, Meghan A.'
'Lough, Alan J.'
'Labeodan, Oijsamola A.'
'H\"oltrichter-R\"ossmann, Thorsten'
'Stephan, Douglas W.'

_publ_section_title
;
 Reactions of phosphines with electron deficient boranes
;
_journal_coden_ASTM DTARAF
_journal_issue 9
_journal_name_full 'Dalton Transactions'
_journal_page_first 1559
_journal_page_last 1570
_journal_paper_doi 10.1039/b814486a
_journal_year 2009
_chemical_formula_sum 'C30 H11 B F15 P'
_chemical_formula_weight 698.17
_space_group_IT_number 14
_symmetry_cell_setting monoclinic
_symmetry_space_group_name_Hall '-P 2ybc'
_symmetry_space_group_name_H-M 'P 1 21/c 1'
_atom_sites_solution_hydrogens geom
_atom_sites_solution_primary direct
_atom_sites_solution_secondary difmap
_audit_creation_method SHELXL-97
_cell_angle_alpha 90.00
_cell_angle_beta 102.364(2)
_cell_angle_gamma 90.00
_cell_formula_units_Z 4
_cell_length_a 16.064(2)
_cell_length_b 8.3163(11)
_cell_length_c 21.102(3)
_cell_measurement_reflns_used 6400
_cell_measurement_temperature 296(2)
_cell_measurement_theta_max 24.63
_cell_measurement_theta_min 2.59
_cell_volume 2753.7(6)
_computing_cell_refinement 'Bruker SMART'
_computing_data_collection 'Bruker SMART'
_computing_data_reduction 'Bruker SAINT'
_computing_molecular_graphics 'Bruker SHELXTL'
_computing_publication_material 'Bruker SHELXTL'
_computing_structure_refinement 'SHELXL-97 (Sheldrick, 1997)'
_computing_structure_solution 'SHELXS-97 (Sheldrick, 1990)'
_diffrn_ambient_temperature 296(2)
_diffrn_measured_fraction_theta_full 1.000
_diffrn_measured_fraction_theta_max 1.000
_diffrn_measurement_device_type 'CCD area detector'
_diffrn_measurement_method 'phi and omega scans'
_diffrn_radiation_monochromator graphite
_diffrn_radiation_source 'fine-focus sealed tube'
_diffrn_radiation_type MoK\a
_diffrn_radiation_wavelength 0.71073
_diffrn_reflns_av_R_equivalents 0.0311
_diffrn_reflns_av_sigmaI/netI 0.0230
_diffrn_reflns_limit_h_max 19
_diffrn_reflns_limit_h_min -19
_diffrn_reflns_limit_k_max 9
_diffrn_reflns_limit_k_min -9
_diffrn_reflns_limit_l_max 25
_diffrn_reflns_limit_l_min -25
_diffrn_reflns_number 25561
_diffrn_reflns_theta_full 25.00
_diffrn_reflns_theta_max 25.00
_diffrn_reflns_theta_min 1.98
_exptl_absorpt_coefficient_mu 0.224
_exptl_absorpt_correction_T_max 0.978
_exptl_absorpt_correction_T_min 0.948
_exptl_absorpt_correction_type multi-scan
_exptl_crystal_colour colorless
_exptl_crystal_density_diffrn 1.684
_exptl_crystal_density_method 'not measured'
_exptl_crystal_description plate
_exptl_crystal_F_000 1384
_exptl_crystal_size_max 0.60
_exptl_crystal_size_mid 0.20
_exptl_crystal_size_min 0.10
_refine_diff_density_max 0.292
_refine_diff_density_min -0.157
_refine_diff_density_rms 0.038
_refine_ls_extinction_method none
_refine_ls_goodness_of_fit_ref 1.045
_refine_ls_hydrogen_treatment constr
_refine_ls_matrix_type full
_refine_ls_number_parameters 428
_refine_ls_number_reflns 4837
_refine_ls_number_restraints 0
_refine_ls_restrained_S_all 1.045
_refine_ls_R_factor_all 0.0552
_refine_ls_R_factor_gt 0.0378
_refine_ls_shift/su_max 0.001
_refine_ls_shift/su_mean 0.000
_refine_ls_structure_factor_coef Fsqd
_refine_ls_weighting_details 'calc w=1/[\s^2^(Fo^2^)+(0.0475P)^2^+0.5727P] where P=(Fo^2^+2Fc^2^)/3'
_refine_ls_weighting_scheme calc
_refine_ls_wR_factor_gt 0.0892
_refine_ls_wR_factor_ref 0.0997
_reflns_number_gt 3586
_reflns_number_total 4837
_reflns_threshold_expression >2sigma(I)
_cod_duplicate_entry 7000566
_cod_data_source_file b814486a.txt
_cod_data_source_block Ph2PH(B(C6F5)3)
_cod_depositor_comments
;
The following automatic conversions were performed:

'_symmetry_cell_setting' value 'Monoclinic' changed to 'monoclinic'
according to
/usr/data/users/saulius/automatic-downloads/retrospective/RSC/lib/dictionaries/cif_core.dic
dictionary named 'cif_core.dic' version 2.4.2 from 2011-04-26.

Automatic conversion script
Id: cif_fix_values 2281 2013-09-26 08:29:07Z andrius 
;
_cod_original_cell_volume 2753.8(6)
_cod_original_sg_symbol_H-M P2(1)/c
_cod_database_code 7030724

loop_
_symmetry_equiv_pos_as_xyz
'x, y, z'
'-x, y+1/2, -z+1/2'
'-x, -y, -z'
'x, -y-1/2, z-1/2'

loop_
_atom_site_label
_atom_site_type_symbol
_atom_site_fract_x
_atom_site_fract_y
_atom_site_fract_z
_atom_site_U_iso_or_equiv
_atom_site_adp_type
_atom_site_occupancy
_atom_site_symmetry_multiplicity
_atom_site_calc_flag
_atom_site_refinement_flags
P1 P 0.22343(3) 0.63473(7) 0.41143(3) 0.04842(16) Uani 1 1 d .
B1 B 0.21582(15) 0.3855(3) 0.42449(11) 0.0463(5) Uani 1 1 d .
F1 F 0.19309(8) 0.05594(16) 0.38427(8) 0.0761(4) Uani 1 1 d .
F2 F 0.05461(10) -0.08456(19) 0.31762(8) 0.0882(5) Uani 1 1 d .
F3 F -0.09051(9) 0.0878(2) 0.27456(8) 0.0911(5) Uani 1 1 d .
F4 F -0.09428(8) 0.4021(2) 0.30723(9) 0.0920(5) Uani 1 1 d .
F5 F 0.04230(8) 0.54433(18) 0.37634(9) 0.0903(5) Uani 1 1 d .
F6 F 0.23749(8) 0.43608(17) 0.29562(6) 0.0626(3) Uani 1 1 d .
F7 F 0.37200(9) 0.3635(2) 0.24584(7) 0.0807(4) Uani 1 1 d .
F8 F 0.50615(9) 0.2001(2) 0.31870(8) 0.0934(5) Uani 1 1 d .
F9 F 0.50044(8) 0.10908(19) 0.44086(7) 0.0824(5) Uani 1 1 d .
F10 F 0.36685(8) 0.17586(16) 0.49055(6) 0.0628(4) Uani 1 1 d .
F11 F 0.35495(8) 0.48510(15) 0.52806(6) 0.0595(3) Uani 1 1 d .
F12 F 0.36311(10) 0.4767(2) 0.65455(6) 0.0853(5) Uani 1 1 d .
F13 F 0.22990(10) 0.3580(2) 0.70175(6) 0.0933(5) Uani 1 1 d .
F14 F 0.09195(10) 0.2388(2) 0.61750(8) 0.0882(5) Uani 1 1 d .
F15 F 0.08164(9) 0.2467(2) 0.49235(7) 0.0828(5) Uani 1 1 d .
C1 C 0.12792(13) 0.3120(3) 0.37984(10) 0.0481(5) Uani 1 1 d .
C2 C 0.12449(13) 0.1503(3) 0.36344(10) 0.0518(5) Uani 1 1 d .
C3 C 0.05317(15) 0.0742(3) 0.32941(11) 0.0589(6) Uani 1 1 d .
C4 C -0.02011(14) 0.1591(3) 0.30860(11) 0.0631(6) Uani 1 1 d .
C5 C -0.02173(14) 0.3177(3) 0.32417(12) 0.0624(6) Uani 1 1 d .
C6 C 0.05111(14) 0.3891(3) 0.35944(11) 0.0572(6) Uani 1 1 d .
C7 C 0.29735(12) 0.3203(2) 0.39707(10) 0.0460(5) Uani 1 1 d .
C8 C 0.30253(13) 0.3555(3) 0.33371(10) 0.0510(5) Uani 1 1 d .
C9 C 0.37057(15) 0.3189(3) 0.30687(11) 0.0586(6) Uani 1 1 d .
C10 C 0.43831(15) 0.2376(3) 0.34319(13) 0.0639(6) Uani 1 1 d .
C11 C 0.43542(14) 0.1916(3) 0.40525(12) 0.0591(6) Uani 1 1 d .
C12 C 0.36582(13) 0.2318(3) 0.43039(10) 0.0504(5) Uani 1 1 d .
C13 C 0.21882(13) 0.3657(3) 0.50211(10) 0.0488(5) Uani 1 1 d .
C14 C 0.28736(13) 0.4215(3) 0.54820(10) 0.0510(5) Uani 1 1 d .
C15 C 0.29313(16) 0.4191(3) 0.61405(11) 0.0610(6) Uani 1 1 d .
C16 C 0.22697(17) 0.3593(3) 0.63792(11) 0.0667(7) Uani 1 1 d .
C17 C 0.15695(16) 0.3016(3) 0.59518(12) 0.0632(6) Uani 1 1 d .
C18 C 0.15407(14) 0.3061(3) 0.52947(11) 0.0573(6) Uani 1 1 d .
C19 C 0.21465(14) 0.7503(3) 0.48242(11) 0.0516(5) Uani 1 1 d .
C20 C 0.28457(16) 0.8248(3) 0.52089(13) 0.0672(7) Uani 1 1 d .
H20A H 0.3367 0.8243 0.5083 0.081 Uiso 1 1 calc R
C21 C 0.27741(19) 0.8996(3) 0.57756(14) 0.0799(8) Uani 1 1 d .
H21A H 0.3250 0.9475 0.6036 0.096 Uiso 1 1 calc R
C22 C 0.2010(2) 0.9042(4) 0.59597(14) 0.0833(8) Uani 1 1 d .
H22A H 0.1967 0.9532 0.6348 0.100 Uiso 1 1 calc R
C23 C 0.1309(2) 0.8364(4) 0.55693(16) 0.0921(10) Uani 1 1 d .
H23A H 0.0783 0.8427 0.5686 0.110 Uiso 1 1 calc R
C24 C 0.13739(17) 0.7587(3) 0.50044(13) 0.0741(7) Uani 1 1 d .
H24A H 0.0894 0.7118 0.4745 0.089 Uiso 1 1 calc R
C25 C 0.31432(14) 0.7054(3) 0.38135(10) 0.0506(5) Uani 1 1 d .
C26 C 0.29828(17) 0.7872(3) 0.32298(12) 0.0687(7) Uani 1 1 d .
H26A H 0.2425 0.8094 0.3019 0.082 Uiso 1 1 calc R
C27 C 0.3650(2) 0.8357(4) 0.29598(14) 0.0887(9) Uani 1 1 d .
H27A H 0.3540 0.8904 0.2566 0.106 Uiso 1 1 calc R
C28 C 0.44749(19) 0.8037(4) 0.32691(15) 0.0836(8) Uani 1 1 d .
H28A H 0.4922 0.8359 0.3083 0.100 Uiso 1 1 calc R
C29 C 0.46403(16) 0.7250(3) 0.38470(13) 0.0721(7) Uani 1 1 d .
H29A H 0.5201 0.7050 0.4058 0.087 Uiso 1 1 calc R
C30 C 0.39775(14) 0.6748(3) 0.41199(12) 0.0610(6) Uani 1 1 d .
H30A H 0.4093 0.6200 0.4513 0.073 Uiso 1 1 calc R
H1 H 0.1603(13) 0.684(2) 0.3674(10) 0.056(6) Uiso 1 1 d .

loop_
_atom_site_aniso_label
_atom_site_aniso_U_11
_atom_site_aniso_U_22
_atom_site_aniso_U_33
_atom_site_aniso_U_23
_atom_site_aniso_U_13
_atom_site_aniso_U_12
P1 0.0427(3) 0.0545(3) 0.0485(3) 0.0032(3) 0.0109(2) 0.0050(3)
B1 0.0419(12) 0.0508(14) 0.0453(13) 0.0009(11) 0.0071(10) 0.0048(11)
F1 0.0590(8) 0.0568(8) 0.1047(11) 0.0023(8) 0.0000(8) 0.0067(7)
F2 0.0824(10) 0.0685(10) 0.1089(12) -0.0236(9) 0.0099(9) -0.0110(8)
F3 0.0601(9) 0.1147(13) 0.0889(11) -0.0253(10) -0.0059(8) -0.0196(9)
F4 0.0446(8) 0.1043(12) 0.1181(13) -0.0033(10) -0.0026(8) 0.0135(8)
F5 0.0496(8) 0.0699(10) 0.1467(15) -0.0245(10) 0.0107(9) 0.0109(7)
F6 0.0594(8) 0.0794(9) 0.0465(7) 0.0048(6) 0.0055(6) 0.0135(7)
F7 0.0840(10) 0.1074(12) 0.0583(9) 0.0020(8) 0.0325(7) 0.0020(9)
F8 0.0626(9) 0.1244(13) 0.1050(12) 0.0003(10) 0.0443(9) 0.0167(9)
F9 0.0526(8) 0.0971(11) 0.0942(11) 0.0060(9) 0.0084(7) 0.0263(8)
F10 0.0623(8) 0.0686(9) 0.0561(8) 0.0089(6) 0.0094(6) 0.0144(6)
F11 0.0557(7) 0.0676(8) 0.0537(7) -0.0019(6) 0.0082(6) -0.0054(6)
F12 0.0823(10) 0.1190(13) 0.0491(8) -0.0144(8) 0.0019(7) 0.0036(9)
F13 0.1032(12) 0.1356(15) 0.0465(8) 0.0148(8) 0.0278(8) 0.0353(11)
F14 0.0799(10) 0.1142(13) 0.0830(10) 0.0227(9) 0.0451(9) 0.0125(9)
F15 0.0604(9) 0.1209(13) 0.0706(9) 0.0019(9) 0.0217(7) -0.0198(8)
C1 0.0437(12) 0.0561(13) 0.0451(11) 0.0008(10) 0.0107(9) 0.0006(10)
C2 0.0485(12) 0.0567(14) 0.0495(12) 0.0011(10) 0.0088(10) 0.0044(10)
C3 0.0596(14) 0.0603(15) 0.0566(14) -0.0106(11) 0.0119(11) -0.0053(12)
C4 0.0478(13) 0.0861(19) 0.0524(13) -0.0117(12) 0.0044(11) -0.0120(13)
C5 0.0400(12) 0.0813(18) 0.0637(15) 0.0036(13) 0.0060(10) 0.0060(12)
C6 0.0470(13) 0.0593(14) 0.0652(14) -0.0048(11) 0.0116(11) 0.0041(11)
C7 0.0406(11) 0.0515(12) 0.0447(11) -0.0037(9) 0.0064(9) 0.0004(9)
C8 0.0454(12) 0.0572(13) 0.0483(12) -0.0046(10) 0.0058(10) 0.0025(10)
C9 0.0587(14) 0.0706(15) 0.0503(13) -0.0054(11) 0.0202(11) -0.0012(12)
C10 0.0483(13) 0.0753(17) 0.0740(17) -0.0079(13) 0.0259(12) 0.0035(12)
C11 0.0419(12) 0.0636(14) 0.0694(16) -0.0030(12) 0.0065(11) 0.0089(11)
C12 0.0466(12) 0.0546(13) 0.0487(12) -0.0032(10) 0.0070(10) 0.0013(10)
C13 0.0489(12) 0.0504(12) 0.0482(12) 0.0019(10) 0.0127(10) 0.0080(10)
C14 0.0517(13) 0.0522(12) 0.0499(13) 0.0011(10) 0.0123(10) 0.0063(10)
C15 0.0631(15) 0.0727(16) 0.0451(13) -0.0032(11) 0.0072(11) 0.0157(12)
C16 0.0778(17) 0.0813(17) 0.0449(13) 0.0095(12) 0.0214(13) 0.0289(14)
C17 0.0623(15) 0.0735(16) 0.0625(15) 0.0132(12) 0.0323(13) 0.0167(13)
C18 0.0488(13) 0.0658(15) 0.0586(14) 0.0038(11) 0.0145(11) 0.0051(11)
C19 0.0538(13) 0.0477(12) 0.0570(13) 0.0034(10) 0.0199(11) 0.0044(10)
C20 0.0598(15) 0.0676(16) 0.0776(17) -0.0122(13) 0.0224(13) -0.0008(12)
C21 0.0837(19) 0.0747(18) 0.0800(19) -0.0207(15) 0.0147(15) -0.0049(15)
C22 0.109(2) 0.0775(19) 0.0736(18) -0.0141(15) 0.0424(18) 0.0006(17)
C23 0.087(2) 0.109(2) 0.095(2) -0.0268(19) 0.0516(18) -0.0113(18)
C24 0.0649(16) 0.0845(19) 0.0790(18) -0.0142(15) 0.0292(14) -0.0089(14)
C25 0.0524(13) 0.0533(12) 0.0486(12) -0.0015(10) 0.0163(10) 0.0008(10)
C26 0.0693(16) 0.0809(18) 0.0589(15) 0.0141(13) 0.0203(12) 0.0061(13)
C27 0.096(2) 0.109(2) 0.0680(18) 0.0255(16) 0.0333(17) -0.0007(18)
C28 0.077(2) 0.103(2) 0.082(2) -0.0012(17) 0.0432(16) -0.0145(17)
C29 0.0561(15) 0.0884(19) 0.0756(18) -0.0060(15) 0.0222(13) -0.0048(13)
C30 0.0538(14) 0.0736(16) 0.0572(14) 0.0071(12) 0.0154(11) 0.0013(12)

loop_
_atom_type_symbol
_atom_type_description
_atom_type_scat_dispersion_real
_atom_type_scat_dispersion_imag
_atom_type_scat_source
C C 0.0033 0.0016 'International Tables Vol C Tables 4.2.6.8 and 6.1.1.4'
H H 0.0000 0.0000 'International Tables Vol C Tables 4.2.6.8 and 6.1.1.4'
B B 0.0013 0.0007 'International Tables Vol C Tables 4.2.6.8 and 6.1.1.4'
F F 0.0171 0.0103 'International Tables Vol C Tables 4.2.6.8 and 6.1.1.4'
P P 0.1023 0.0942 'International Tables Vol C Tables 4.2.6.8 and 6.1.1.4'

loop_
_geom_angle_atom_site_label_1
_geom_angle_atom_site_label_2
_geom_angle_atom_site_label_3
_geom_angle
C25 P1 C19 109.23(10)
C25 P1 B1 116.16(10)
C19 P1 B1 113.51(10)
C25 P1 H1 102.4(9)
C19 P1 H1 103.9(9)
B1 P1 H1 110.4(9)
C7 B1 C13 117.83(17)
C7 B1 C1 109.26(17)
C13 B1 C1 112.02(17)
C7 B1 P1 101.99(14)
C13 B1 P1 103.94(14)
C1 B1 P1 111.13(14)
C6 C1 C2 112.90(19)
C6 C1 B1 127.6(2)
C2 C1 B1 119.26(18)
F1 C2 C3 115.8(2)
F1 C2 C1 119.83(19)
C3 C2 C1 124.3(2)
F2 C3 C4 119.8(2)
F2 C3 C2 120.3(2)
C4 C3 C2 119.9(2)
F3 C4 C5 120.0(2)
F3 C4 C3 121.0(2)
C5 C4 C3 119.0(2)
F4 C5 C4 120.2(2)
F4 C5 C6 120.5(2)
C4 C5 C6 119.3(2)
F5 C6 C1 120.0(2)
F5 C6 C5 115.3(2)
C1 C6 C5 124.7(2)
C12 C7 C8 113.35(18)
C12 C7 B1 127.37(19)
C8 C7 B1 119.27(18)
F6 C8 C9 116.63(19)
F6 C8 C7 118.62(18)
C9 C8 C7 124.7(2)
F7 C9 C10 119.9(2)
F7 C9 C8 120.9(2)
C10 C9 C8 119.2(2)
F8 C10 C9 121.0(2)
F8 C10 C11 119.9(2)
C9 C10 C11 119.1(2)
F9 C11 C10 119.8(2)
F9 C11 C12 120.6(2)
C10 C11 C12 119.7(2)
F10 C12 C11 115.57(19)
F10 C12 C7 120.65(18)
C11 C12 C7 123.8(2)
C14 C13 C18 112.5(2)
C14 C13 B1 121.21(19)
C18 C13 B1 126.12(19)
F11 C14 C15 116.0(2)
F11 C14 C13 118.74(18)
C15 C14 C13 125.3(2)
F12 C15 C16 120.4(2)
F12 C15 C14 120.2(2)
C16 C15 C14 119.4(2)
F13 C16 C15 120.8(2)
F13 C16 C17 120.5(2)
C15 C16 C17 118.7(2)
F14 C17 C16 119.8(2)
F14 C17 C18 120.2(2)
C16 C17 C18 120.0(2)
F15 C18 C17 114.4(2)
F15 C18 C13 121.3(2)
C17 C18 C13 124.3(2)
C24 C19 C20 118.9(2)
C24 C19 P1 119.35(18)
C20 C19 P1 121.73(17)
C21 C20 C19 120.3(2)
C21 C20 H20A 119.9
C19 C20 H20A 119.9
C22 C21 C20 120.5(3)
C22 C21 H21A 119.7
C20 C21 H21A 119.7
C21 C22 C23 119.5(3)
C21 C22 H22A 120.3
C23 C22 H22A 120.3
C22 C23 C24 120.6(3)
C22 C23 H23A 119.7
C24 C23 H23A 119.7
C19 C24 C23 120.1(3)
C19 C24 H24A 119.9
C23 C24 H24A 119.9
C30 C25 C26 119.0(2)
C30 C25 P1 123.41(17)
C26 C25 P1 117.51(17)
C27 C26 C25 120.0(3)
C27 C26 H26A 120.0
C25 C26 H26A 120.0
C28 C27 C26 120.3(3)
C28 C27 H27A 119.9
C26 C27 H27A 119.9
C29 C28 C27 120.2(2)
C29 C28 H28A 119.9
C27 C28 H28A 119.9
C28 C29 C30 120.0(3)
C28 C29 H29A 120.0
C30 C29 H29A 120.0
C29 C30 C25 120.5(2)
C29 C30 H30A 119.8
C25 C30 H30A 119.8

loop_
_geom_bond_atom_site_label_1
_geom_bond_atom_site_label_2
_geom_bond_distance
P1 C25 1.810(2)
P1 C19 1.811(2)
P1 B1 2.098(3)
P1 H1 1.29(2)
B1 C7 1.634(3)
B1 C13 1.637(3)
B1 C1 1.639(3)
F1 C2 1.348(2)
F2 C3 1.345(3)
F3 C4 1.341(3)
F4 C5 1.341(3)
F5 C6 1.355(3)
F6 C8 1.352(2)
F7 C9 1.345(3)
F8 C10 1.339(3)
F9 C11 1.338(3)
F10 C12 1.349(2)
F11 C14 1.355(2)
F12 C15 1.346(3)
F13 C16 1.338(3)
F14 C17 1.340(3)
F15 C18 1.350(3)
C1 C6 1.375(3)
C1 C2 1.386(3)
C2 C3 1.370(3)
C3 C4 1.362(3)
C4 C5 1.361(4)
C5 C6 1.379(3)
C7 C12 1.384(3)
C7 C8 1.389(3)
C8 C9 1.369(3)
C9 C10 1.368(3)
C10 C11 1.375(3)
C11 C12 1.377(3)
C13 C14 1.384(3)
C13 C18 1.385(3)
C14 C15 1.373(3)
C15 C16 1.364(4)
C16 C17 1.369(4)
C17 C18 1.378(3)
C19 C24 1.375(3)
C19 C20 1.383(3)
C20 C21 1.375(4)
C20 H20A 0.9300
C21 C22 1.365(4)
C21 H21A 0.9300
C22 C23 1.367(4)
C22 H22A 0.9300
C23 C24 1.380(4)
C23 H23A 0.9300
C24 H24A 0.9300
C25 C30 1.381(3)
C25 C26 1.382(3)
C26 C27 1.377(4)
C26 H26A 0.9300
C27 C28 1.373(4)
C27 H27A 0.9300
C28 C29 1.359(4)
C28 H28A 0.9300
C29 C30 1.379(3)
C29 H29A 0.9300
C30 H30A 0.9300

loop_
_geom_torsion_atom_site_label_1
_geom_torsion_atom_site_label_2
_geom_torsion_atom_site_label_3
_geom_torsion_atom_site_label_4
_geom_torsion
C25 P1 B1 C7 -3.84(17)
C19 P1 B1 C7 -131.71(13)
C25 P1 B1 C13 119.15(14)
C19 P1 B1 C13 -8.72(17)
C25 P1 B1 C1 -120.18(15)
C19 P1 B1 C1 111.96(15)
C7 B1 C1 C6 -140.4(2)
C13 B1 C1 C6 87.2(3)
P1 B1 C1 C6 -28.6(3)
C7 B1 C1 C2 45.3(3)
C13 B1 C1 C2 -87.2(2)
P1 B1 C1 C2 157.05(16)
C6 C1 C2 F1 -175.12(19)
B1 C1 C2 F1 0.0(3)
C6 C1 C2 C3 1.2(3)
B1 C1 C2 C3 176.4(2)
F1 C2 C3 F2 -1.1(3)
C1 C2 C3 F2 -177.6(2)
F1 C2 C3 C4 177.5(2)
C1 C2 C3 C4 1.0(4)
F2 C3 C4 F3 -2.2(4)
C2 C3 C4 F3 179.2(2)
F2 C3 C4 C5 176.3(2)
C2 C3 C4 C5 -2.3(4)
F3 C4 C5 F4 2.0(4)
C3 C4 C5 F4 -176.5(2)
F3 C4 C5 C6 179.7(2)
C3 C4 C5 C6 1.2(4)
C2 C1 C6 F5 174.6(2)
B1 C1 C6 F5 0.0(3)
C2 C1 C6 C5 -2.4(3)
B1 C1 C6 C5 -177.0(2)
F4 C5 C6 F5 1.8(3)
C4 C5 C6 F5 -175.9(2)
F4 C5 C6 C1 179.0(2)
C4 C5 C6 C1 1.2(4)
C13 B1 C7 C12 8.3(3)
C1 B1 C7 C12 -121.0(2)
P1 B1 C7 C12 121.3(2)
C13 B1 C7 C8 -170.88(19)
C1 B1 C7 C8 59.8(2)
P1 B1 C7 C8 -57.9(2)
C12 C7 C8 F6 177.40(18)
B1 C7 C8 F6 -3.3(3)
C12 C7 C8 C9 -4.7(3)
B1 C7 C8 C9 174.6(2)
F6 C8 C9 F7 0.8(3)
C7 C8 C9 F7 -177.1(2)
F6 C8 C9 C10 179.9(2)
C7 C8 C9 C10 2.0(4)
F7 C9 C10 F8 -0.7(4)
C8 C9 C10 F8 -179.8(2)
F7 C9 C10 C11 -179.4(2)
C8 C9 C10 C11 1.5(4)
F8 C10 C11 F9 -0.2(4)
C9 C10 C11 F9 178.6(2)
F8 C10 C11 C12 179.4(2)
C9 C10 C11 C12 -1.8(4)
F9 C11 C12 F10 -3.1(3)
C10 C11 C12 F10 177.3(2)
F9 C11 C12 C7 178.3(2)
C10 C11 C12 C7 -1.3(4)
C8 C7 C12 F10 -174.20(18)
B1 C7 C12 F10 6.6(3)
C8 C7 C12 C11 4.3(3)
B1 C7 C12 C11 -174.9(2)
C7 B1 C13 C14 52.6(3)
C1 B1 C13 C14 -179.36(19)
P1 B1 C13 C14 -59.3(2)
C7 B1 C13 C18 -132.7(2)
C1 B1 C13 C18 -4.7(3)
P1 B1 C13 C18 115.4(2)
C18 C13 C14 F11 -179.19(18)
B1 C13 C14 F11 -3.8(3)
C18 C13 C14 C15 0.4(3)
B1 C13 C14 C15 175.8(2)
F11 C14 C15 F12 -0.4(3)
C13 C14 C15 F12 179.9(2)
F11 C14 C15 C16 178.9(2)
C13 C14 C15 C16 -0.7(4)
F12 C15 C16 F13 0.6(4)
C14 C15 C16 F13 -178.7(2)
F12 C15 C16 C17 -179.9(2)
C14 C15 C16 C17 0.7(4)
F13 C16 C17 F14 -2.1(4)
C15 C16 C17 F14 178.5(2)
F13 C16 C17 C18 178.9(2)
C15 C16 C17 C18 -0.6(4)
F14 C17 C18 F15 1.3(3)
C16 C17 C18 F15 -179.7(2)
F14 C17 C18 C13 -178.7(2)
C16 C17 C18 C13 0.4(4)
C14 C13 C18 F15 179.8(2)
B1 C13 C18 F15 4.7(4)
C14 C13 C18 C17 -0.3(3)
B1 C13 C18 C17 -175.4(2)
C25 P1 C19 C24 157.88(19)
B1 P1 C19 C24 -70.7(2)
C25 P1 C19 C20 -25.1(2)
B1 P1 C19 C20 106.3(2)
C24 C19 C20 C21 2.8(4)
P1 C19 C20 C21 -174.2(2)
C19 C20 C21 C22 -1.3(4)
C20 C21 C22 C23 -1.2(5)
C21 C22 C23 C24 2.3(5)
C20 C19 C24 C23 -1.8(4)
P1 C19 C24 C23 175.3(2)
C22 C23 C24 C19 -0.8(5)
C19 P1 C25 C30 72.9(2)
B1 P1 C25 C30 -57.0(2)
C19 P1 C25 C26 -110.4(2)
B1 P1 C25 C26 119.71(19)
C30 C25 C26 C27 0.5(4)
P1 C25 C26 C27 -176.3(2)
C25 C26 C27 C28 -0.2(5)
C26 C27 C28 C29 -0.6(5)
C27 C28 C29 C30 1.0(5)
C28 C29 C30 C25 -0.7(4)
C26 C25 C30 C29 -0.1(4)
P1 C25 C30 C29 176.59(19)
